data_1540695
loop_
_publ_author_name
'Chen, Gui'
'Song, Jinshuai'
'Yu, Yinghua'
'Luo, Xuesong'
'Li, Chunsen'
'Huang, Xueliang'

_publ_section_title
;
 Aminofluorination: transition-metal-free N--F bond insertion into
 diazocarbonyl compounds
;
_journal_issue 3
_journal_name_full 'Chem. Sci.'
_journal_page_first 1786
_journal_paper_doi 10.1039/C5SC04237B
_journal_volume 7
_journal_year 2016
_chemical_formula_sum 'C21 H16 F N O6 S2'
_chemical_formula_weight 461.47
_chemical_name_systematic N-(4-fluoro-3-oxoisochroman-4-yl)-N-(phenylsulfonyl)benzenesulfonamide
_space_group_IT_number 14
_symmetry_cell_setting monoclinic
_symmetry_space_group_name_Hall '-P 2yn'
_symmetry_space_group_name_H-M 'P 1 21/n 1'
_atom_sites_solution_hydrogens geom
_atom_sites_solution_primary direct
_atom_sites_solution_secondary difmap
_audit_creation_method SHELXL-97
_audit_update_record
;
2015-08-06 deposited with the CCDC.
2015-12-14 downloaded from the CCDC.
;
_cell_angle_alpha 90.00
_cell_angle_beta 111.48(3)
_cell_angle_gamma 90.00
_cell_formula_units_Z 4
_cell_length_a 11.045(2)
_cell_length_b 12.916(3)
_cell_length_c 14.840(3)
_cell_measurement_reflns_used 4414
_cell_measurement_temperature 273(2)
_cell_measurement_theta_max 27.48
_cell_measurement_theta_min 2.16
_cell_volume 1970.0(8)
_computing_structure_refinement 'SHELXL-97 (Sheldrick, 1997)'
_computing_structure_solution 'SHELXS-97 (Sheldrick, 1990)'
_diffrn_ambient_temperature 273(2)
_diffrn_measured_fraction_theta_full 0.977
_diffrn_measured_fraction_theta_max 0.977
_diffrn_measurement_device_type 'Bruker P4'
_diffrn_measurement_method '\w scans'
_diffrn_radiation_monochromator graphite
_diffrn_radiation_source 'fine-focus sealed tube'
_diffrn_radiation_type MoK\a
_diffrn_radiation_wavelength 0.71073
_diffrn_reflns_av_R_equivalents 0.0572
_diffrn_reflns_av_sigmaI/netI 0.0562
_diffrn_reflns_limit_h_max 13
_diffrn_reflns_limit_h_min -14
_diffrn_reflns_limit_k_max 16
_diffrn_reflns_limit_k_min -16
_diffrn_reflns_limit_l_max 19
_diffrn_reflns_limit_l_min -18
_diffrn_reflns_number 15330
_diffrn_reflns_theta_full 27.48
_diffrn_reflns_theta_max 27.48
_diffrn_reflns_theta_min 2.16
_exptl_absorpt_coefficient_mu 0.321
_exptl_absorpt_correction_T_max 0.9098
_exptl_absorpt_correction_T_min 0.9098
_exptl_absorpt_correction_type multi-scan
_exptl_crystal_colour colourless
_exptl_crystal_density_diffrn 1.556
_exptl_crystal_density_method 'not measured'
_exptl_crystal_description block
_exptl_crystal_F_000 952
_exptl_crystal_size_max 0.30
_exptl_crystal_size_mid 0.30
_exptl_crystal_size_min 0.30
_refine_diff_density_max 0.234
_refine_diff_density_min -0.335
_refine_diff_density_rms 0.055
_refine_ls_extinction_method none
_refine_ls_goodness_of_fit_ref 1.003
_refine_ls_hydrogen_treatment mixed
_refine_ls_matrix_type full
_refine_ls_number_parameters 280
_refine_ls_number_reflns 4414
_refine_ls_number_restraints 0
_refine_ls_restrained_S_all 1.003
_refine_ls_R_factor_all 0.0945
_refine_ls_R_factor_gt 0.0556
_refine_ls_shift/su_max 0.000
_refine_ls_shift/su_mean 0.000
_refine_ls_structure_factor_coef Fsqd
_refine_ls_weighting_details 'calc w=1/[\s^2^(Fo^2^)+(0.0681P)^2^+0.0000P] where P=(Fo^2^+2Fc^2^)/3'
_refine_ls_weighting_scheme calc
_refine_ls_wR_factor_gt 0.1238
_refine_ls_wR_factor_ref 0.1473
_reflns_number_gt 2778
_reflns_number_total 4414
_reflns_threshold_expression >2sigma(I)
_cod_data_source_file c5sc04237b2.cif
_cod_data_source_block a
_cod_depositor_comments
;
The following automatic conversions were performed:

'_symmetry_cell_setting' value 'Monoclinic' changed to 'monoclinic'
according to
/usr/data/users/saulius/crontab/automatic-downloads/rss-feeds/RSC/lib/dictionaries/cif_core.dic
dictionary named 'cif_core.dic' version 2.4.2 from 2011-04-26.

'_exptl_absorpt_correction_type' value 'Multi-scan' changed to
'multi-scan' according to
/usr/data/users/saulius/crontab/automatic-downloads/rss-feeds/RSC/lib/dictionaries/cif_core.dic
dictionary named 'cif_core.dic' version 2.4.2 from 2011-04-26.

Automatic conversion script
Id: cif_fix_values 4268 2015-11-12 08:31:59Z antanas 

 Adding full bibliography for 1540695.cif.
;
_cod_original_cell_volume 1970.0(7)
_cod_original_sg_symbol_H-M P2(1)/n
_cod_database_code 1540695

loop_
_symmetry_equiv_pos_as_xyz
'x, y, z'
'-x+1/2, y+1/2, -z+1/2'
'-x, -y, -z'
'x-1/2, -y-1/2, z-1/2'

loop_
_atom_site_label
_atom_site_type_symbol
_atom_site_fract_x
_atom_site_fract_y
_atom_site_fract_z
_atom_site_U_iso_or_equiv
_atom_site_adp_type
_atom_site_occupancy
_atom_site_symmetry_multiplicity
_atom_site_calc_flag
_atom_site_refinement_flags
C1 C -0.1085(3) 0.4010(2) 0.3681(3) 0.0603(9) Uani 1 1 d .
H1A H -0.1526 0.4542 0.3906 0.072 Uiso 1 1 calc R
H1B H -0.1645 0.3814 0.3031 0.072 Uiso 1 1 calc R
C2 C 0.0164(3) 0.4427(2) 0.3664(2) 0.0480(7) Uani 1 1 d .
C3 C 0.0486(3) 0.5469(2) 0.3759(2) 0.0588(8) Uani 1 1 d .
H3B H -0.0120 0.5954 0.3788 0.071 Uiso 1 1 calc R
C4 C 0.1688(3) 0.5789(3) 0.3810(2) 0.0602(8) Uani 1 1 d .
H4B H 0.1884 0.6491 0.3845 0.072 Uiso 1 1 calc R
C5 C 0.2616(3) 0.5064(2) 0.3810(2) 0.0606(8) Uani 1 1 d .
H5B H 0.3445 0.5281 0.3870 0.073 Uiso 1 1 calc R
C6 C 0.2315(3) 0.4018(2) 0.3722(2) 0.0521(8) Uani 1 1 d .
H6A H 0.2942 0.3531 0.3735 0.062 Uiso 1 1 calc R
C7 C 0.1073(3) 0.3710(2) 0.3613(2) 0.0436(7) Uani 1 1 d .
C8 C 0.0614(3) 0.2586(2) 0.3479(2) 0.0447(7) Uani 1 1 d .
C9 C -0.0046(3) 0.2387(3) 0.4231(2) 0.0547(8) Uani 1 1 d .
C10 C -0.0266(3) 0.3981(2) 0.1259(2) 0.0483(7) Uani 1 1 d .
C11 C -0.1601(3) 0.4133(2) 0.0859(2) 0.0561(8) Uani 1 1 d .
H11A H -0.2173 0.3582 0.0780 0.067 Uiso 1 1 calc R
C12 C -0.2063(4) 0.5129(3) 0.0579(3) 0.0689(9) Uani 1 1 d .
H12A H -0.2954 0.5255 0.0319 0.083 Uiso 1 1 calc R
C13 C -0.1194(4) 0.5929(3) 0.0690(3) 0.0722(11) Uani 1 1 d .
H13A H -0.1508 0.6595 0.0506 0.087 Uiso 1 1 calc R
C14 C 0.0125(4) 0.5764(3) 0.1066(3) 0.0669(10) Uani 1 1 d .
H14A H 0.0694 0.6312 0.1123 0.080 Uiso 1 1 calc R
C15 C 0.0607(3) 0.4784(2) 0.1361(2) 0.0552(8) Uani 1 1 d .
H15A H 0.1499 0.4665 0.1622 0.066 Uiso 1 1 calc R
C16 C -0.0839(3) 0.0255(2) 0.2227(2) 0.0485(7) Uani 1 1 d .
C17 C -0.0891(3) -0.0198(2) 0.1372(2) 0.0524(8) Uani 1 1 d .
H17A H -0.1203 0.0167 0.0792 0.063 Uiso 1 1 calc R
C18 C -0.0471(3) -0.1207(2) 0.1398(3) 0.0577(8) Uani 1 1 d .
H18A H -0.0486 -0.1523 0.0831 0.069 Uiso 1 1 calc R
C19 C -0.0031(3) -0.1745(3) 0.2248(3) 0.0695(10) Uani 1 1 d .
H19A H 0.0220 -0.2432 0.2251 0.083 Uiso 1 1 calc R
C20 C 0.0045(4) -0.1281(3) 0.3102(3) 0.0780(11) Uani 1 1 d .
H20A H 0.0380 -0.1644 0.3683 0.094 Uiso 1 1 calc R
C21 C -0.0380(3) -0.0277(2) 0.3092(2) 0.0668(9) Uani 1 1 d .
H21A H -0.0356 0.0038 0.3661 0.080 Uiso 1 1 calc R
O1 O -0.0849(2) 0.31206(18) 0.43116(17) 0.0659(6) Uani 1 1 d .
O2 O 0.0253(2) 0.16650(19) 0.47744(17) 0.0722(7) Uani 1 1 d .
O3 O 0.17185(19) 0.27416(16) 0.20061(16) 0.0581(6) Uani 1 1 d .
O4 O -0.0253(2) 0.20335(15) 0.07881(15) 0.0612(6) Uani 1 1 d .
O5 O -0.2377(2) 0.17266(16) 0.12396(16) 0.0621(6) Uani 1 1 d .
O6 O -0.1945(2) 0.15893(16) 0.29802(16) 0.0587(6) Uani 1 1 d .
N1 N -0.0235(2) 0.23699(17) 0.24680(16) 0.0439(6) Uani 1 1 d .
S1 S 0.03428(8) 0.27175(6) 0.15748(6) 0.0485(2) Uani 1 1 d .
S2 S -0.15013(7) 0.15013(6) 0.21960(6) 0.0489(2) Uani 1 1 d .
F1 F 0.16535(16) 0.19177(13) 0.37332(13) 0.0588(5) Uani 1 1 d .

loop_
_atom_site_aniso_label
_atom_site_aniso_U_11
_atom_site_aniso_U_22
_atom_site_aniso_U_33
_atom_site_aniso_U_23
_atom_site_aniso_U_13
_atom_site_aniso_U_12
C1 0.058(2) 0.058(2) 0.073(2) -0.0093(16) 0.0335(18) 0.0108(15)
C2 0.0450(17) 0.0520(17) 0.0472(17) -0.0050(13) 0.0171(14) 0.0030(13)
C3 0.070(2) 0.0476(18) 0.056(2) -0.0057(14) 0.0207(18) 0.0106(15)
C4 0.072(2) 0.0513(18) 0.053(2) -0.0070(14) 0.0183(18) -0.0103(16)
C5 0.059(2) 0.060(2) 0.060(2) -0.0072(16) 0.0188(17) -0.0114(16)
C6 0.0436(18) 0.0547(19) 0.0551(19) -0.0062(14) 0.0148(15) 0.0007(13)
C7 0.0449(17) 0.0459(16) 0.0388(15) -0.0046(12) 0.0139(13) 0.0002(12)
C8 0.0441(17) 0.0457(16) 0.0448(16) 0.0010(12) 0.0168(14) 0.0074(12)
C9 0.061(2) 0.059(2) 0.0450(18) -0.0035(15) 0.0201(16) -0.0049(16)
C10 0.066(2) 0.0421(16) 0.0426(16) -0.0050(12) 0.0270(15) -0.0047(14)
C11 0.061(2) 0.0523(18) 0.057(2) -0.0011(14) 0.0245(17) -0.0051(15)
C12 0.081(3) 0.060(2) 0.068(2) 0.0085(17) 0.030(2) 0.0104(18)
C13 0.119(3) 0.045(2) 0.061(2) -0.0013(15) 0.043(2) 0.001(2)
C14 0.102(3) 0.0496(19) 0.056(2) -0.0117(15) 0.036(2) -0.0192(19)
C15 0.072(2) 0.0523(19) 0.0480(18) -0.0094(14) 0.0297(17) -0.0126(15)
C16 0.0502(18) 0.0424(16) 0.0549(18) -0.0033(13) 0.0215(15) -0.0057(13)
C17 0.060(2) 0.0508(18) 0.0487(18) -0.0049(14) 0.0227(16) -0.0132(14)
C18 0.066(2) 0.0529(18) 0.060(2) -0.0142(15) 0.0305(18) -0.0107(15)
C19 0.091(3) 0.0467(19) 0.073(2) -0.0042(17) 0.032(2) 0.0048(17)
C20 0.118(3) 0.053(2) 0.063(2) 0.0059(17) 0.034(2) 0.011(2)
C21 0.094(3) 0.052(2) 0.052(2) -0.0046(15) 0.024(2) 0.0031(17)
O1 0.0769(16) 0.0656(15) 0.0718(16) -0.0094(12) 0.0467(14) -0.0037(12)
O2 0.0857(18) 0.0728(16) 0.0582(15) 0.0130(12) 0.0264(14) -0.0065(13)
O3 0.0485(13) 0.0653(14) 0.0691(15) -0.0095(11) 0.0316(11) -0.0034(10)
O4 0.0850(16) 0.0506(13) 0.0546(13) -0.0175(10) 0.0333(12) -0.0140(11)
O5 0.0547(13) 0.0593(14) 0.0623(15) 0.0025(10) 0.0095(12) -0.0052(10)
O6 0.0601(14) 0.0611(14) 0.0687(15) -0.0060(11) 0.0397(12) -0.0070(10)
N1 0.0463(14) 0.0424(13) 0.0447(14) -0.0041(10) 0.0186(12) -0.0049(10)
S1 0.0570(5) 0.0445(4) 0.0509(5) -0.0074(3) 0.0279(4) -0.0056(3)
S2 0.0473(5) 0.0451(4) 0.0561(5) -0.0031(3) 0.0209(4) -0.0057(3)
F1 0.0571(11) 0.0517(10) 0.0650(12) 0.0037(8) 0.0193(9) 0.0149(8)

loop_
_atom_type_symbol
_atom_type_description
_atom_type_scat_dispersion_real
_atom_type_scat_dispersion_imag
_atom_type_scat_source
C C 0.0033 0.0016 'International Tables Vol C Tables 4.2.6.8 and 6.1.1.4'
H H 0.0000 0.0000 'International Tables Vol C Tables 4.2.6.8 and 6.1.1.4'
N N 0.0061 0.0033 'International Tables Vol C Tables 4.2.6.8 and 6.1.1.4'
O O 0.0106 0.0060 'International Tables Vol C Tables 4.2.6.8 and 6.1.1.4'
F F 0.0171 0.0103 'International Tables Vol C Tables 4.2.6.8 and 6.1.1.4'
S S 0.1246 0.1234 'International Tables Vol C Tables 4.2.6.8 and 6.1.1.4'

loop_
_geom_angle_atom_site_label_1
_geom_angle_atom_site_label_2
_geom_angle_atom_site_label_3
_geom_angle
O1 C1 C2 110.5(2)
O1 C1 H1A 109.6
C2 C1 H1A 109.6
O1 C1 H1B 109.6
C2 C1 H1B 109.6
H1A C1 H1B 108.1
C3 C2 C7 119.3(3)
C3 C2 C1 123.7(3)
C7 C2 C1 116.9(3)
C4 C3 C2 120.5(3)
C4 C3 H3B 119.7
C2 C3 H3B 119.7
C3 C4 C5 119.9(3)
C3 C4 H4B 120.0
C5 C4 H4B 120.0
C6 C5 C4 120.4(3)
C6 C5 H5B 119.8
C4 C5 H5B 119.8
C7 C6 C5 119.1(3)
C7 C6 H6A 120.5
C5 C6 H6A 120.5
C6 C7 C2 120.6(3)
C6 C7 C8 123.9(2)
C2 C7 C8 115.4(2)
F1 C8 N1 108.4(2)
F1 C8 C7 110.9(2)
N1 C8 C7 111.7(2)
F1 C8 C9 105.2(2)
N1 C8 C9 114.0(2)
C7 C8 C9 106.5(2)
O2 C9 O1 121.4(3)
O2 C9 C8 121.6(3)
O1 C9 C8 116.6(3)
C15 C10 C11 121.9(3)
C15 C10 S1 118.8(3)
C11 C10 S1 119.2(2)
C10 C11 C12 118.4(3)
C10 C11 H11A 120.8
C12 C11 H11A 120.8
C13 C12 C11 119.6(4)
C13 C12 H12A 120.2
C11 C12 H12A 120.2
C14 C13 C12 121.4(3)
C14 C13 H13A 119.3
C12 C13 H13A 119.3
C13 C14 C15 120.0(3)
C13 C14 H14A 120.0
C15 C14 H14A 120.0
C14 C15 C10 118.7(3)
C14 C15 H15A 120.7
C10 C15 H15A 120.7
C21 C16 C17 121.4(3)
C21 C16 S2 119.2(2)
C17 C16 S2 119.2(2)
C18 C17 C16 118.4(3)
C18 C17 H17A 120.8
C16 C17 H17A 120.8
C19 C18 C17 120.6(3)
C19 C18 H18A 119.7
C17 C18 H18A 119.7
C18 C19 C20 120.7(3)
C18 C19 H19A 119.6
C20 C19 H19A 119.6
C19 C20 C21 119.6(3)
C19 C20 H20A 120.2
C21 C20 H20A 120.2
C20 C21 C16 119.2(3)
C20 C21 H21A 120.4
C16 C21 H21A 120.4
C9 O1 C1 118.4(2)
C8 N1 S2 121.39(18)
C8 N1 S1 117.08(18)
S2 N1 S1 119.07(13)
O3 S1 O4 118.89(13)
O3 S1 N1 107.18(12)
O4 S1 N1 106.20(12)
O3 S1 C10 109.96(14)
O4 S1 C10 109.94(14)
N1 S1 C10 103.44(12)
O6 S2 O5 119.17(14)
O6 S2 N1 104.44(12)
O5 S2 N1 107.30(12)
O6 S2 C16 108.40(14)
O5 S2 C16 109.67(14)
N1 S2 C16 107.17(13)

loop_
_geom_bond_atom_site_label_1
_geom_bond_atom_site_label_2
_geom_bond_distance
C1 O1 1.444(4)
C1 C2 1.490(4)
C1 H1A 0.9700
C1 H1B 0.9700
C2 C3 1.387(4)
C2 C7 1.388(4)
C3 C4 1.365(4)
C3 H3B 0.9300
C4 C5 1.389(4)
C4 H4B 0.9300
C5 C6 1.385(4)
C5 H5B 0.9300
C6 C7 1.381(4)
C6 H6A 0.9300
C7 C8 1.526(4)
C8 F1 1.375(3)
C8 N1 1.476(4)
C8 C9 1.561(4)
C9 O2 1.198(4)
C9 O1 1.332(4)
C10 C15 1.386(4)
C10 C11 1.387(4)
C10 S1 1.761(3)
C11 C12 1.391(4)
C11 H11A 0.9300
C12 C13 1.379(5)
C12 H12A 0.9300
C13 C14 1.373(5)
C13 H13A 0.9300
C14 C15 1.380(4)
C14 H14A 0.9300
C15 H15A 0.9300
C16 C21 1.379(4)
C16 C17 1.379(4)
C16 S2 1.761(3)
C17 C18 1.379(4)
C17 H17A 0.9300
C18 C19 1.365(5)
C18 H18A 0.9300
C19 C20 1.376(5)
C19 H19A 0.9300
C20 C21 1.377(4)
C20 H20A 0.9300
C21 H21A 0.9300
O3 S1 1.417(2)
O4 S1 1.419(2)
O5 S2 1.425(2)
O6 S2 1.423(2)
N1 S2 1.722(2)
N1 S1 1.728(2)

loop_
_geom_torsion_atom_site_label_1
_geom_torsion_atom_site_label_2
_geom_torsion_atom_site_label_3
_geom_torsion_atom_site_label_4
_geom_torsion
O1 C1 C2 C3 -133.2(3)
O1 C1 C2 C7 42.4(4)
C7 C2 C3 C4 -0.5(5)
C1 C2 C3 C4 175.0(3)
C2 C3 C4 C5 -2.8(5)
C3 C4 C5 C6 2.4(5)
C4 C5 C6 C7 1.3(5)
C5 C6 C7 C2 -4.7(4)
C5 C6 C7 C8 178.1(3)
C3 C2 C7 C6 4.4(4)
C1 C2 C7 C6 -171.5(3)
C3 C2 C7 C8 -178.3(3)
C1 C2 C7 C8 5.9(4)
C6 C7 C8 F1 16.0(4)
C2 C7 C8 F1 -161.3(2)
C6 C7 C8 N1 -105.1(3)
C2 C7 C8 N1 77.6(3)
C6 C7 C8 C9 129.9(3)
C2 C7 C8 C9 -47.4(3)
F1 C8 C9 O2 -10.6(4)
N1 C8 C9 O2 108.0(3)
C7 C8 C9 O2 -128.4(3)
F1 C8 C9 O1 162.1(2)
N1 C8 C9 O1 -79.3(3)
C7 C8 C9 O1 44.3(3)
C15 C10 C11 C12 -1.8(5)
S1 C10 C11 C12 -177.5(2)
C10 C11 C12 C13 1.1(5)
C11 C12 C13 C14 0.4(5)
C12 C13 C14 C15 -1.3(5)
C13 C14 C15 C10 0.6(5)
C11 C10 C15 C14 1.0(4)
S1 C10 C15 C14 176.7(2)
C21 C16 C17 C18 0.0(4)
S2 C16 C17 C18 -174.5(2)
C16 C17 C18 C19 0.9(5)
C17 C18 C19 C20 -2.3(5)
C18 C19 C20 C21 2.8(6)
C19 C20 C21 C16 -1.8(6)
C17 C16 C21 C20 0.5(5)
S2 C16 C21 C20 175.0(3)
O2 C9 O1 C1 175.1(3)
C8 C9 O1 C1 2.5(4)
C2 C1 O1 C9 -47.1(4)
F1 C8 N1 S2 91.1(2)
C7 C8 N1 S2 -146.36(19)
C9 C8 N1 S2 -25.7(3)
F1 C8 N1 S1 -70.9(2)
C7 C8 N1 S1 51.6(3)
C9 C8 N1 S1 172.31(19)
C8 N1 S1 O3 24.4(2)
S2 N1 S1 O3 -138.10(14)
C8 N1 S1 O4 152.43(19)
S2 N1 S1 O4 -10.05(19)
C8 N1 S1 C10 -91.8(2)
S2 N1 S1 C10 105.72(17)
C15 C10 S1 O3 6.6(3)
C11 C10 S1 O3 -177.5(2)
C15 C10 S1 O4 -126.1(2)
C11 C10 S1 O4 49.7(3)
C15 C10 S1 N1 120.8(2)
C11 C10 S1 N1 -63.3(3)
C8 N1 S2 O6 32.7(2)
S1 N1 S2 O6 -165.65(14)
C8 N1 S2 O5 160.1(2)
S1 N1 S2 O5 -38.25(18)
C8 N1 S2 C16 -82.2(2)
S1 N1 S2 C16 79.47(18)
C21 C16 S2 O6 -24.1(3)
C17 C16 S2 O6 150.5(2)
C21 C16 S2 O5 -155.7(3)
C17 C16 S2 O5 18.9(3)
C21 C16 S2 N1 88.1(3)
C17 C16 S2 N1 -97.3(2)
